data_2200180
loop_
_publ_author_name
'Cannon, Debbie'
'Quesada, Antonio'
'Quiroga, Jairo'
'Insuasty, Braulio'
'Abonia, Rodrigo'
'Hern\'andez, Pedro'
'Cobo, Justo'
'Nogueras, Manuel'
'S\'anchez, Adolfo'
'Low, John Nicolson'

_publ_section_title
;
 5-(1,3-Benzothiazol-2-yliminomethyl)-2,2-dimethyl-1,3-dioxane-4,6-dione
;
_journal_issue 2
_journal_name_full 'Acta Crystallographica Section E'
_journal_page_first o180
_journal_page_last o181
_journal_paper_doi 10.1107/S1600536801001684
_journal_volume 57
_journal_year 2001
_chemical_formula_moiety 'C14 H12 N2 O4 S'
_chemical_formula_sum 'C14 H12 N2 O4 S'
_chemical_formula_weight 304.32
_chemical_melting_point 480
_chemical_name_systematic
;
5-(1,3-Benzothiazol-2-yliminomethyl)-2,2-dimethyl-1,3-dioxane-4,6-dione
;
_space_group_IT_number 14
_symmetry_cell_setting monoclinic
_symmetry_space_group_name_Hall '-P 2ybc'
_symmetry_space_group_name_H-M 'P 1 21/c 1'
_cell_angle_alpha 90.00
_cell_angle_beta 103.07(3)
_cell_angle_gamma 90.00
_cell_formula_units_Z 4
_cell_length_a 6.3459(13)
_cell_length_b 19.235(4)
_cell_length_c 11.144(2)
_cell_measurement_reflns_used 6132
_cell_measurement_temperature 150.0(10)
_cell_measurement_theta_max 30.51
_cell_measurement_theta_min 1.02
_cell_volume 1325.0(5)
_computing_cell_refinement 'DENZO-SMN (Otwinowski & Minor, 1997)'
_computing_data_collection 'KappaCCD Server Software (Nonius, 1997)'
_computing_data_reduction DENZO-SMN
_computing_molecular_graphics 'ORTEPII (Johnson, 1976) and PLATON (Spek, 2000)'
_computing_publication_material 'SHELXL97  and WordPerfect macro PRPKAPPA (Ferguson, 1999)'
_computing_structure_refinement 'SHELXL97 (Sheldrick, 1997)'
_computing_structure_solution 'SHELXS97 (Sheldrick, 1997)'
_diffrn_ambient_temperature 150.0(10)
_diffrn_measured_fraction_theta_full .995
_diffrn_measured_fraction_theta_max .843
_diffrn_measurement_device_type KappaCCD
_diffrn_measurement_method '\f and \w scans with \k offsets'
_diffrn_radiation_monochromator graphite
_diffrn_radiation_source 'fine-focus sealed X-ray tube'
_diffrn_radiation_type MoK\a
_diffrn_radiation_wavelength .71073
_diffrn_reflns_av_R_equivalents .081
_diffrn_reflns_av_sigmaI/netI .0586
_diffrn_reflns_limit_h_max 8
_diffrn_reflns_limit_h_min -9
_diffrn_reflns_limit_k_max 27
_diffrn_reflns_limit_k_min -22
_diffrn_reflns_limit_l_max 15
_diffrn_reflns_limit_l_min -13
_diffrn_reflns_number 12128
_diffrn_reflns_theta_full 25.00
_diffrn_reflns_theta_max 30.50
_diffrn_reflns_theta_min 2.12
_exptl_absorpt_coefficient_mu .263
_exptl_absorpt_correction_T_max .987
_exptl_absorpt_correction_T_min .908
_exptl_absorpt_correction_type multi-scan
_exptl_absorpt_process_details '(DENZO-SMN; Otwinowski & Minor, 1997)'
_exptl_crystal_colour orange
_exptl_crystal_density_diffrn 1.526
_exptl_crystal_density_method 'not measured'
_exptl_crystal_description needle
_exptl_crystal_F_000 632
_exptl_crystal_size_max .38
_exptl_crystal_size_mid .05
_exptl_crystal_size_min .05
_refine_diff_density_max .418
_refine_diff_density_min -.516
_refine_ls_extinction_method none
_refine_ls_goodness_of_fit_ref 1.076
_refine_ls_hydrogen_treatment constr
_refine_ls_matrix_type full
_refine_ls_number_parameters 192
_refine_ls_number_reflns 3392
_refine_ls_number_restraints 0
_refine_ls_restrained_S_all 1.076
_refine_ls_R_factor_all .0671
_refine_ls_R_factor_gt .0451
_refine_ls_shift/su_max .001
_refine_ls_shift/su_mean .000
_refine_ls_structure_factor_coef Fsqd
_refine_ls_weighting_details 'w = 1/[\s^2^(Fo^2^)+(0.0684P)^2^+0.1432P] where P = (Fo^2^+2Fc^2^)/3'
_refine_ls_weighting_scheme calc
_refine_ls_wR_factor_ref .1231
_reflns_number_gt 2645
_reflns_number_total 3392
_reflns_threshold_expression I>2\s(I)
_cod_data_source_file na6043.cif
_cod_data_source_block 1
_cod_original_sg_symbol_H-M 'P 21/c'
_cod_database_code 2200180
_cod_database_fobs_code 2200180

loop_
_symmetry_equiv_pos_as_xyz
'x, y, z'
'-x, y+1/2, -z+1/2'
'-x, -y, -z'
'x, -y-1/2, z-1/2'

loop_
_atom_site_label
_atom_site_fract_x
_atom_site_fract_y
_atom_site_fract_z
_atom_site_U_iso_or_equiv
_atom_site_adp_type
_atom_site_calc_flag
_atom_site_refinement_flags
_atom_site_occupancy
_atom_site_disorder_assembly
_atom_site_disorder_group
_atom_site_type_symbol
O1 1.30516(18) .33588(5) 1.01481(10) .0176(3) Uani d . 1 . . O
C2 1.2845(3) .26447(8) 1.05018(14) .0160(3) Uani d . 1 . . C
C21 1.4987(3) .22996(9) 1.05657(16) .0214(4) Uani d . 1 . . C
C22 1.2121(3) .26217(9) 1.17025(14) .0211(4) Uani d . 1 . . C
O3 1.13153(17) .22842(6) .95487(10) .0175(3) Uani d . 1 . . O
C4 .9419(3) .25966(8) .90183(14) .0164(3) Uani d . 1 . . C
O41 .80048(19) .22442(6) .83965(11) .0232(3) Uani d . 1 . . O
C5 .9286(2) .33450(8) .92197(14) .0155(3) Uani d . 1 . . C
C6 1.1201(2) .37333(8) .97893(13) .0149(3) Uani d . 1 . . C
O61 1.12713(19) .43617(6) .99149(10) .0200(3) Uani d . 1 . . O
C51 .7346(3) .36591(8) .87199(14) .0164(3) Uani d . 1 . . C
N51 .6866(2) .43317(7) .87370(12) .0166(3) Uani d . 1 . . N
S51 .41125(6) .54339(2) .82927(4) .01825(14) Uani d . 1 . . S
C52 .4810(3) .45697(8) .81356(14) .0159(3) Uani d . 1 . . C
N53 .3390(2) .41683(7) .74643(12) .0178(3) Uani d . 1 . . N
C54 .1509(3) .45444(8) .70129(15) .0166(3) Uani d . 1 . . C
C55 -.0374(3) .42851(9) .62415(15) .0226(4) Uani d . 1 . . C
C56 -.2110(3) .47256(10) .58642(17) .0259(4) Uani d . 1 . . C
C57 -.2004(3) .54215(9) .62270(17) .0254(4) Uani d . 1 . . C
C58 -.0151(3) .56924(9) .69764(15) .0206(4) Uani d . 1 . . C
C59 .1594(3) .52439(8) .73635(14) .0164(3) Uani d . 1 . . C
H21A 1.4915 .1815 1.0824 .032 Uiso calc R 1 . . H
H21B 1.6113 .2545 1.1163 .032 Uiso calc R 1 . . H
H21C 1.5332 .2314 .9752 .032 Uiso calc R 1 . . H
H22A 1.0651 .2809 1.1577 .032 Uiso calc R 1 . . H
H22B 1.3105 .2902 1.2321 .032 Uiso calc R 1 . . H
H22C 1.2136 .2140 1.1989 .032 Uiso calc R 1 . . H
H51A .6212 .3362 .8314 .020 Uiso calc R 1 . . H
H51 .7842 .4628 .9126 .020 Uiso calc R 1 . . H
H55 -.0456 .3814 .5982 .027 Uiso calc R 1 . . H
H56 -.3404 .4552 .5347 .031 Uiso calc R 1 . . H
H57 -.3226 .5714 .5954 .030 Uiso calc R 1 . . H
H58 -.0069 .6167 .7219 .025 Uiso calc R 1 . . H

loop_
_atom_site_aniso_label
_atom_site_aniso_U_11
_atom_site_aniso_U_22
_atom_site_aniso_U_33
_atom_site_aniso_U_12
_atom_site_aniso_U_13
_atom_site_aniso_U_23
O1 .0176(5) .0113(6) .0220(6) -.0004(4) .0004(5) .0039(4)
C2 .0187(8) .0103(7) .0171(8) .0001(6) .0000(6) .0000(6)
C21 .0202(8) .0186(8) .0240(9) .0030(7) .0017(7) .0011(7)
C22 .0298(9) .0161(8) .0171(8) .0022(7) .0047(7) .0017(6)
O3 .0193(6) .0114(6) .0196(6) .0014(4) -.0002(5) -.0022(4)
C4 .0180(8) .0146(8) .0163(8) .0018(6) .0035(6) .0004(6)
O41 .0215(6) .0173(6) .0278(6) -.0006(5) -.0010(5) -.0078(5)
C5 .0183(8) .0126(8) .0147(7) .0005(6) .0015(6) -.0006(6)
C6 .0190(8) .0135(8) .0124(7) .0008(6) .0038(6) .0017(6)
O61 .0237(6) .0104(6) .0242(6) -.0010(4) .0021(5) -.0006(4)
C51 .0184(7) .0147(8) .0154(7) -.0001(6) .0019(6) -.0010(6)
N51 .0172(7) .0129(7) .0177(7) .0006(5) -.0001(5) -.0008(5)
S51 .0188(2) .0114(2) .0221(2) .00052(14) -.00051(16) -.00246(14)
C52 .0202(8) .0120(8) .0151(8) .0004(6) .0030(6) .0005(6)
N53 .0198(7) .0138(7) .0181(7) .0014(5) .0004(5) -.0009(5)
C54 .0195(8) .0142(8) .0156(8) .0010(6) .0029(6) .0019(6)
C55 .0254(9) .0165(8) .0232(9) -.0009(7) -.0004(7) -.0013(7)
C56 .0194(8) .0270(9) .0265(9) -.0021(7) -.0046(7) .0022(7)
C57 .0195(8) .0264(10) .0276(9) .0060(7) .0000(7) .0060(7)
C58 .0236(8) .0147(8) .0233(8) .0037(7) .0047(7) .0009(7)
C59 .0181(8) .0154(8) .0150(8) .0001(6) .0026(6) -.0002(6)

loop_
_atom_type_symbol
_atom_type_description
_atom_type_scat_dispersion_real
_atom_type_scat_dispersion_imag
_atom_type_scat_source
C C .0033 .0016 'International Tables Vol C Tables 4.2.6.8 and 6.1.1.4'
H H .0000 .0000 'International Tables Vol C Tables 4.2.6.8 and 6.1.1.4'
N N .0061 .0033 'International Tables Vol C Tables 4.2.6.8 and 6.1.1.4'
O O .0106 .0060 'International Tables Vol C Tables 4.2.6.8 and 6.1.1.4'
S S .1246 .1234 'International Tables Vol C Tables 4.2.6.8 and 6.1.1.4'

loop_
_geom_angle_atom_site_label_1
_geom_angle_atom_site_label_2
_geom_angle_atom_site_label_3
_geom_angle
_geom_angle_publ_flag
C6 O1 C2 117.34(12) no
O1 C2 O3 110.10(11) no
O1 C2 C21 107.27(13) no
O3 C2 C21 105.88(12) no
O1 C2 C22 109.54(12) no
O3 C2 C22 110.41(13) no
C21 C2 C22 113.52(14) no
C2 C21 H21A 109.5 no
C2 C21 H21B 109.5 no
H21A C21 H21B 109.5 no
C2 C21 H21C 109.5 no
H21A C21 H21C 109.5 no
H21B C21 H21C 109.5 no
C2 C22 H22A 109.5 no
C2 C22 H22B 109.5 no
H22A C22 H22B 109.5 no
C2 C22 H22C 109.5 no
H22A C22 H22C 109.5 no
H22B C22 H22C 109.5 no
C4 O3 C2 119.39(12) no
O41 C4 O3 118.15(14) no
O41 C4 C5 125.35(14) no
O3 C4 C5 116.47(13) no
C51 C5 C6 122.64(14) no
C51 C5 C4 116.67(14) no
C6 C5 C4 120.27(14) no
O61 C6 O1 119.10(14) no
O61 C6 C5 124.69(14) no
O1 C6 C5 116.13(13) no
N51 C51 C5 127.59(15) no
N51 C51 H51A 116.2 no
C5 C51 H51A 116.2 no
C51 N51 C52 120.14(14) yes
C51 N51 H51 119.9 no
C52 N51 H51 119.9 no
C59 S51 C52 87.69(8) yes
N53 C52 N51 122.31(14) no
N53 C52 S51 118.05(12) no
N51 C52 S51 119.64(11) no
C52 N53 C54 109.19(13) yes
N53 C54 C55 125.62(14) no
N53 C54 C59 115.11(14) no
C55 C54 C59 119.26(15) no
C56 C55 C54 118.82(16) no
C56 C55 H55 120.6 no
C54 C55 H55 120.6 no
C55 C56 C57 121.22(16) no
C55 C56 H56 119.4 no
C57 C56 H56 119.4 no
C58 C57 C56 121.05(16) no
C58 C57 H57 119.5 no
C56 C57 H57 119.5 no
C57 C58 C59 117.52(15) no
C57 C58 H58 121.2 no
C59 C58 H58 121.2 no
C58 C59 C54 122.13(15) no
C58 C59 S51 127.93(13) no
C54 C59 S51 109.94(12) no

loop_
_geom_bond_atom_site_label_1
_geom_bond_atom_site_label_2
_geom_bond_site_symmetry_2
_geom_bond_distance
_geom_bond_publ_flag
O1 C6 . 1.3583(18) no
O1 C2 . 1.4430(18) no
C2 O3 . 1.4439(18) no
C2 C21 . 1.500(2) no
C2 C22 . 1.511(2) no
C21 H21A . .9800 no
C21 H21B . .9800 no
C21 H21C . .9800 no
C22 H22A . .9800 no
C22 H22B . .9800 no
C22 H22C . .9800 no
O3 C4 . 1.3555(18) no
C4 O41 . 1.2097(18) no
C4 C5 . 1.462(2) no
C5 C51 . 1.371(2) no
C5 C6 . 1.445(2) no
C6 O61 . 1.2164(19) no
C51 N51 . 1.330(2) yes
C51 H51A . .9500 no
N51 C52 . 1.402(2) yes
N51 H51 . .8800 no
S51 C59 . 1.7355(16) yes
S51 C52 . 1.7391(15) yes
C52 N53 . 1.290(2) yes
N53 C54 . 1.389(2) yes
C54 C55 . 1.397(2) no
C54 C59 . 1.399(2) no
C55 C56 . 1.378(2) no
C55 H55 . .9500 no
C56 C57 . 1.395(3) no
C56 H56 . .9500 no
C57 C58 . 1.381(2) no
C57 H57 . .9500 no
C58 C59 . 1.393(2) no
C58 H58 . .9500 no

loop_
_geom_hbond_atom_site_label_D
_geom_hbond_atom_site_label_H
_geom_hbond_atom_site_label_A
_geom_hbond_site_symmetry_A
_geom_hbond_distance_DH
_geom_hbond_distance_HA
_geom_hbond_distance_DA
_geom_hbond_angle_DHA
_geom_hbond_publ_flag
N51 H51 O61 3_767 .88 2.23 3.028(2) 151 y
N51 H51 O61 . .88 2.22 2.807(2) 124 y

loop_
_geom_torsion_atom_site_label_1
_geom_torsion_atom_site_label_2
_geom_torsion_atom_site_label_3
_geom_torsion_atom_site_label_4
_geom_torsion
_geom_torsion_publ_flag
C6 O1 C2 O3 52.11(17) no
C6 O1 C2 C21 166.88(13) no
C6 O1 C2 C22 -69.48(16) no
O1 C2 O3 C4 -44.54(17) no
C21 C2 O3 C4 -160.19(13) no
C22 C2 O3 C4 76.54(16) no
C2 O3 C4 O41 -166.52(13) no
C2 O3 C4 C5 15.38(19) no
O41 C4 C5 C51 4.2(2) no
O3 C4 C5 C51 -177.86(13) no
O41 C4 C5 C6 -168.60(15) no
O3 C4 C5 C6 9.3(2) no
C2 O1 C6 O61 153.43(13) no
C2 O1 C6 C5 -29.61(18) no
C51 C5 C6 O61 2.3(2) no
C4 C5 C6 O61 174.68(15) no
C51 C5 C6 O1 -174.44(13) no
C4 C5 C6 O1 -2.1(2) no
C6 C5 C51 N51 -4.4(3) no
C4 C5 C51 N51 -177.04(15) no
C5 C51 N51 C52 177.55(15) no
C51 N51 C52 N53 -6.1(2) no
C51 N51 C52 S51 173.61(12) no
C59 S51 C52 N53 .74(14) no
C59 S51 C52 N51 -179.02(13) no
N51 C52 N53 C54 178.81(14) no
S51 C52 N53 C54 -.94(18) no
C52 N53 C54 C55 179.34(16) no
C52 N53 C54 C59 .7(2) no
N53 C54 C55 C56 -179.64(15) no
C59 C54 C55 C56 -1.0(3) no
C54 C55 C56 C57 .8(3) no
C55 C56 C57 C58 .1(3) no
C56 C57 C58 C59 -.6(3) no
C57 C58 C59 C54 .3(3) no
C57 C58 C59 S51 179.63(13) no
N53 C54 C59 C58 179.29(14) no
C55 C54 C59 C58 .5(3) no
N53 C54 C59 S51 -.18(18) no
C55 C54 C59 S51 -178.92(13) no
C52 S51 C59 C58 -179.69(16) no
C52 S51 C59 C54 -.27(12) no

loop_
_cod_related_entry_id
_cod_related_entry_database
_cod_related_entry_code
1 ChemSpider 17920087
